data_2016923
loop_
_publ_author_name
'Lipstman, Sophia'
'Goldberg, Israel'

_publ_section_title
;
 Hydrogen-bonded assemblies of
 5,10,15,20-tetrakis(4-hydroxyphenyl)porphyrin with dimethylformamide,
 dimethylacetamide and water
;
_journal_coeditor_code GD3260
_journal_issue 1
_journal_name_full 'Acta Crystallographica Section C'
_journal_page_first o3
_journal_page_last o7
_journal_paper_doi 10.1107/S0108270108040018
_journal_volume 65
_journal_year 2009
_chemical_formula_iupac 'C44 H30 N4 O4 , 4C3 H7 N O'
_chemical_formula_moiety 'C44 H30 N4 O4 , 4C3 H7 N O'
_chemical_formula_sum 'C56 H58 N8 O8'
_chemical_formula_weight 971.10
_chemical_name_systematic
;
5,10,15,20-tetrakis(4-hydroxyphenyl)porphyrin
<i>N</i>,<i>N</i>'-dimethylformamide tetrasolvate
;
_space_group_IT_number 2
_symmetry_cell_setting triclinic
_symmetry_space_group_name_Hall '-P 1'
_symmetry_space_group_name_H-M 'P -1'
_atom_sites_solution_hydrogens geom
_atom_sites_solution_primary direct
_atom_sites_solution_secondary difmap
_audit_creation_method SHELXL97
_cell_angle_alpha 101.7445(12)
_cell_angle_beta 92.4786(12)
_cell_angle_gamma 114.9158(8)
_cell_formula_units_Z 4
_cell_length_a 13.6255(2)
_cell_length_b 16.0184(3)
_cell_length_c 26.2466(5)
_cell_measurement_reflns_used 14137
_cell_measurement_temperature 110(2)
_cell_measurement_theta_max 27.87
_cell_measurement_theta_min 2.38
_cell_volume 5032.65(16)
_computing_cell_refinement '[Please provide details]'
_computing_data_collection '[Please provide details]'
_computing_data_reduction '[Please provide details]'
_computing_molecular_graphics 'ORTEPIII (Burnett & Johnson, 1996)'
_computing_publication_material '[Please provide details]'
_computing_structure_refinement 'SHELXL97 (Sheldrick, 2008)'
_computing_structure_solution 'SHELXS97 (Sheldrick, 2008)'
_diffrn_ambient_temperature 110(2)
_diffrn_detector_area_resol_mean 12.8
_diffrn_measured_fraction_theta_full 0.996
_diffrn_measured_fraction_theta_max 0.996
_diffrn_measurement_device_type 'Nonius KappaCCD area-detector'
_diffrn_measurement_method '0.7 deg. \f and \w scan'
_diffrn_radiation_monochromator graphite
_diffrn_radiation_source 'fine-focus sealed tube'
_diffrn_radiation_type MoK\a
_diffrn_radiation_wavelength 0.71073
_diffrn_reflns_av_R_equivalents 0.0510
_diffrn_reflns_av_sigmaI/netI 0.0904
_diffrn_reflns_limit_h_max 17
_diffrn_reflns_limit_h_min -17
_diffrn_reflns_limit_k_max 19
_diffrn_reflns_limit_k_min -21
_diffrn_reflns_limit_l_max 34
_diffrn_reflns_limit_l_min -34
_diffrn_reflns_number 50610
_diffrn_reflns_theta_full 27.87
_diffrn_reflns_theta_max 27.87
_diffrn_reflns_theta_min 2.38
_diffrn_standards_number 0
_exptl_absorpt_coefficient_mu 0.087
_exptl_absorpt_correction_type none
_exptl_crystal_colour red
_exptl_crystal_density_diffrn 1.282
_exptl_crystal_density_method 'not measured'
_exptl_crystal_description prism
_exptl_crystal_F_000 2056
_exptl_crystal_size_max 0.40
_exptl_crystal_size_mid 0.40
_exptl_crystal_size_min 0.20
_refine_diff_density_max 0.360
_refine_diff_density_min -0.386
_refine_ls_extinction_method none
_refine_ls_goodness_of_fit_ref 1.044
_refine_ls_hydrogen_treatment constr
_refine_ls_matrix_type fullcycle
_refine_ls_number_parameters 1370
_refine_ls_number_reflns 23877
_refine_ls_number_restraints 18
_refine_ls_restrained_S_all 1.045
_refine_ls_R_factor_all 0.1356
_refine_ls_R_factor_gt 0.0632
_refine_ls_shift/su_max 0.043
_refine_ls_shift/su_mean 0.001
_refine_ls_structure_factor_coef Fsqd
_refine_ls_weighting_details 'calc w = 1/[\s^2^(Fo^2^)+(0.0777P)^2^+0.4228P] where P=(Fo^2^+2Fc^2^)/3'
_refine_ls_weighting_scheme calc
_refine_ls_wR_factor_gt 0.1406
_refine_ls_wR_factor_ref 0.1691
_reflns_number_gt 13053
_reflns_number_total 23879
_reflns_threshold_expression I>2\s(I)
_cod_data_source_file gd3260.cif
_cod_data_source_block I
_cod_original_cell_volume 5032.65(15)
_cod_database_code 2016923
_cod_database_fobs_code 2016923

loop_
_symmetry_equiv_pos_as_xyz
'x, y, z'
'-x, -y, -z'

loop_
_atom_site_type_symbol
_atom_site_label
_atom_site_fract_x
_atom_site_fract_y
_atom_site_fract_z
_atom_site_U_iso_or_equiv
_atom_site_adp_type
_atom_site_calc_flag
_atom_site_refinement_flags
_atom_site_occupancy
_atom_site_disorder_assembly
_atom_site_disorder_group
C C1 0.61879(17) -0.21510(15) 0.02696(8) 0.0300(5) Uani d . 1 . .
C C2 0.59874(18) -0.27621(16) 0.06191(9) 0.0327(5) Uani d . 1 . .
H H2 0.5314 -0.3290 0.0619 0.039 Uiso calc R 1 . .
C C3 0.69292(17) -0.24576(15) 0.09538(9) 0.0305(5) Uani d . 1 . .
H H3 0.7025 -0.2744 0.1224 0.037 Uiso calc R 1 . .
C C4 0.77472(17) -0.16381(15) 0.08320(8) 0.0286(5) Uani d . 1 . .
C C5 0.88423(17) -0.11179(15) 0.10765(8) 0.0271(5) Uani d . 1 . .
C C6 0.96081(17) -0.02768(14) 0.09677(8) 0.0256(5) Uani d . 1 . .
C C7 1.07468(17) 0.02043(15) 0.12080(8) 0.0288(5) Uani d . 1 . .
H H7 1.1096 -0.0004 0.1441 0.035 Uiso calc R 1 . .
C C8 1.12116(18) 0.10006(15) 0.10368(8) 0.0297(5) Uani d . 1 . .
H H8 1.1955 0.1460 0.1121 0.036 Uiso calc R 1 . .
C C9 1.03541(16) 0.10209(15) 0.06969(8) 0.0261(5) Uani d . 1 . .
C C10 1.04947(17) 0.17895(14) 0.04780(8) 0.0262(5) Uani d . 1 . .
C C11 0.97072(17) 0.17679(14) 0.01049(8) 0.0260(5) Uani d . 1 . .
C C12 0.97341(18) 0.25182(15) -0.01101(8) 0.0315(5) Uani d . 1 . .
H H12 1.0284 0.3156 -0.0012 0.038 Uiso calc R 1 . .
C C13 0.88389(18) 0.21714(15) -0.04818(9) 0.0321(5) Uani d . 1 . .
H H13 0.8664 0.2523 -0.0691 0.039 Uiso calc R 1 . .
C C14 0.82122(17) 0.11944(15) -0.05031(8) 0.0280(5) Uani d . 1 . .
C C15 0.72287(17) 0.05659(15) -0.08390(8) 0.0269(5) Uani d . 1 . .
C C16 0.65282(17) -0.03429(15) -0.07889(8) 0.0270(5) Uani d . 1 . .
C C17 0.55465(17) -0.09913(15) -0.11573(8) 0.0299(5) Uani d . 1 . .
H H17 0.5305 -0.0895 -0.1476 0.036 Uiso calc R 1 . .
C C18 0.50511(17) -0.17472(15) -0.09627(8) 0.0302(5) Uani d . 1 . .
H H18 0.4383 -0.2290 -0.1113 0.036 Uiso calc R 1 . .
C C19 0.57304(17) -0.15796(15) -0.04771(8) 0.0280(5) Uani d . 1 . .
C C20 0.54700(17) -0.22266(15) -0.01533(8) 0.0284(5) Uani d . 1 . .
N N21 0.72647(13) -0.14720(12) 0.04161(7) 0.0278(4) Uani d . 1 . .
H H21 0.7593 -0.1003 0.0265 0.033 Uiso calc PR 0.50 . .
N N22 0.93977(13) 0.02141(12) 0.06458(6) 0.0256(4) Uani d . 1 . .
H H22 0.8778 0.0048 0.0446 0.031 Uiso calc PR 0.50 . .
N N23 0.87501(13) 0.09771(12) -0.01321(6) 0.0269(4) Uani d . 1 . .
H H23 0.8519 0.0420 -0.0057 0.032 Uiso calc PR 0.50 . .
N N24 0.66334(14) -0.07297(12) -0.03854(7) 0.0278(4) Uani d . 1 . .
H H24 0.7171 -0.0483 -0.0121 0.033 Uiso calc PR 0.50 . .
C C25 0.91760(16) -0.14762(15) 0.15054(8) 0.0265(5) Uani d . 1 . .
C C26 0.91509(16) -0.23755(15) 0.14060(8) 0.0277(5) Uani d . 1 . .
H H26 0.8951 -0.2758 0.1056 0.033 Uiso calc R 1 . .
C C27 0.94123(17) -0.27189(15) 0.18083(8) 0.0293(5) Uani d . 1 . .
H H27 0.9395 -0.3331 0.1734 0.035 Uiso calc R 1 . .
C C28 0.97014(18) -0.21653(16) 0.23233(8) 0.0319(5) Uani d . 1 . .
C C29 0.97521(19) -0.12630(16) 0.24263(9) 0.0353(6) Uani d . 1 . .
H H29 0.9967 -0.0876 0.2775 0.042 Uiso calc R 1 . .
C C30 0.94908(18) -0.09262(16) 0.20216(9) 0.0327(5) Uani d . 1 . .
H H30 0.9526 -0.0307 0.2097 0.039 Uiso calc R 1 . .
O O31 0.99382(15) -0.24738(12) 0.27390(6) 0.0445(4) Uani d . 1 . .
H H31 0.9924 -0.3010 0.2629 0.067 Uiso calc R 1 . .
C C32 1.15291(17) 0.26854(15) 0.06517(8) 0.0276(5) Uani d . 1 . .
C C33 1.19204(17) 0.31202(15) 0.11834(8) 0.0302(5) Uani d . 1 . .
H H33 1.1508 0.2854 0.1441 0.036 Uiso calc R 1 . .
C C34 1.29018(18) 0.39354(16) 0.13428(9) 0.0343(5) Uani d . 1 . .
H H34 1.3165 0.4211 0.1707 0.041 Uiso calc R 1 . .
C C35 1.35007(18) 0.43495(16) 0.09718(9) 0.0336(5) Uani d . 1 . .
C C36 1.31099(18) 0.39416(15) 0.04412(9) 0.0323(5) Uani d . 1 . .
H H36 1.3506 0.4228 0.0185 0.039 Uiso calc R 1 . .
C C37 1.21429(17) 0.31176(15) 0.02854(9) 0.0293(5) Uani d . 1 . .
H H37 1.1890 0.2839 -0.0079 0.035 Uiso calc R 1 . .
O O38 1.44719(12) 0.51479(11) 0.11023(6) 0.0423(4) Uani d . 1 . .
H H38 1.4559 0.5406 0.1424 0.064 Uiso calc R 1 . .
C C39 0.69269(17) 0.09163(15) -0.12792(8) 0.0289(5) Uani d . 1 . .
C C40 0.75866(18) 0.11138(15) -0.16746(8) 0.0317(5) Uani d . 1 . .
H H40 0.8240 0.1037 -0.1656 0.038 Uiso calc R 1 . .
C C41 0.73102(18) 0.14171(15) -0.20897(9) 0.0323(5) Uani d . 1 . .
H H41 0.7762 0.1531 -0.2358 0.039 Uiso calc R 1 . .
C C42 0.63652(18) 0.15566(15) -0.21169(8) 0.0310(5) Uani d . 1 . .
C C43 0.57107(18) 0.13768(15) -0.17246(9) 0.0334(5) Uani d . 1 . .
H H43 0.5067 0.1470 -0.1739 0.040 Uiso calc R 1 . .
C C44 0.59911(18) 0.10612(15) -0.13109(9) 0.0322(5) Uani d . 1 . .
H H44 0.5535 0.0942 -0.1045 0.039 Uiso calc R 1 . .
O O45 0.60583(13) 0.18700(12) -0.25092(6) 0.0392(4) Uani d . 1 . .
H H45 0.6496 0.1928 -0.2730 0.059 Uiso calc R 1 . .
C C46 0.43552(17) -0.30437(15) -0.02774(8) 0.0298(5) Uani d . 1 . .
C C47 0.34242(18) -0.28926(17) -0.02427(9) 0.0355(5) Uani d . 1 . .
H H47 0.3502 -0.2265 -0.0119 0.043 Uiso calc R 1 . .
C C48 0.23823(18) -0.36421(16) -0.03863(9) 0.0383(6) Uani d . 1 . .
H H48 0.1755 -0.3527 -0.0357 0.046 Uiso calc R 1 . .
C C49 0.22627(18) -0.45629(16) -0.05729(9) 0.0370(6) Uani d . 1 . .
C C50 0.31747(19) -0.47270(17) -0.06056(9) 0.0375(6) Uani d . 1 . .
H H50 0.3094 -0.5356 -0.0728 0.045 Uiso calc R 1 . .
C C51 0.42128(18) -0.39741(16) -0.04595(9) 0.0345(5) Uani d . 1 . .
H H51 0.4837 -0.4095 -0.0484 0.041 Uiso calc R 1 . .
O O52 0.12573(13) -0.53295(11) -0.07239(7) 0.0489(5) Uani d . 1 . .
H H52 0.0765 -0.5146 -0.0685 0.073 Uiso calc R 1 . .
C C53 0.68522(17) -0.19749(14) 0.53673(8) 0.0274(5) Uani d . 1 . .
C C54 0.65216(17) -0.25367(15) 0.57406(8) 0.0302(5) Uani d . 1 . .
H H54 0.6684 -0.3051 0.5763 0.036 Uiso calc R 1 . .
C C55 0.59317(17) -0.22092(15) 0.60609(8) 0.0291(5) Uani d . 1 . .
H H55 0.5618 -0.2454 0.6346 0.035 Uiso calc R 1 . .
C C56 0.58649(17) -0.14332(14) 0.58941(8) 0.0261(5) Uani d . 1 . .
C C57 0.52688(17) -0.09328(14) 0.60857(8) 0.0257(5) Uani d . 1 . .
C C58 0.52863(16) -0.01452(14) 0.59219(8) 0.0244(5) Uani d . 1 . .
C C59 0.45810(17) 0.03071(15) 0.60819(8) 0.0274(5) Uani d . 1 . .
H H59 0.4009 0.0099 0.6288 0.033 Uiso calc R 1 . .
C C60 0.48911(17) 0.10720(15) 0.58836(8) 0.0266(5) Uani d . 1 . .
H H60 0.4578 0.1507 0.5919 0.032 Uiso calc R 1 . .
C C61 0.57999(16) 0.11073(14) 0.56034(8) 0.0243(5) Uani d . 1 . .
C C62 0.64071(16) 0.18640(14) 0.53791(8) 0.0247(5) Uani d . 1 . .
C C63 0.71602(16) 0.18449(14) 0.50345(8) 0.0243(5) Uani d . 1 . .
C C64 0.78337(17) 0.25826(15) 0.48018(8) 0.0277(5) Uani d . 1 . .
H H64 0.7890 0.3208 0.4870 0.033 Uiso calc R 1 . .
C C65 0.83805(17) 0.22336(15) 0.44656(8) 0.0275(5) Uani d . 1 . .
H H65 0.8873 0.2571 0.4253 0.033 Uiso calc R 1 . .
C C66 0.80923(16) 0.12783(14) 0.44855(8) 0.0249(5) Uani d . 1 . .
C C67 0.84372(16) 0.06436(14) 0.41913(8) 0.0247(5) Uani d . 1 . .
C C68 0.82273(17) -0.02531(15) 0.42703(8) 0.0261(5) Uani d . 1 . .
C C69 0.85031(17) -0.09367(15) 0.39272(8) 0.0287(5) Uani d . 1 . .
H H69 0.8811 -0.0868 0.3612 0.034 Uiso calc R 1 . .
C C70 0.82414(17) -0.16784(15) 0.41412(8) 0.0297(5) Uani d . 1 . .
H H70 0.8332 -0.2235 0.4009 0.036 Uiso calc R 1 . .
C C71 0.77898(16) -0.14656(15) 0.46164(8) 0.0264(5) Uani d . 1 . .
C C72 0.74315(17) -0.20860(14) 0.49527(8) 0.0266(5) Uani d . 1 . .
N N73 0.64570(14) -0.13032(12) 0.54814(7) 0.0269(4) Uani d . 1 . .
H H73 0.6568 -0.0855 0.5314 0.032 Uiso calc PR 0.50 . .
N N74 0.59926(13) 0.03393(12) 0.56140(6) 0.0246(4) Uani d . 1 . .
H H74 0.6472 0.0188 0.5456 0.030 Uiso calc PR 0.50 . .
N N75 0.73667(13) 0.10787(12) 0.48453(6) 0.0250(4) Uani d . 1 . .
H H75 0.7078 0.0538 0.4940 0.030 Uiso calc PR 0.50 . .
N N76 0.77646(14) -0.06087(12) 0.46786(6) 0.0257(4) Uani d . 1 . .
H H76 0.7505 -0.0340 0.4929 0.031 Uiso calc PR 0.50 . .
C C77 0.45933(17) -0.12610(15) 0.65029(8) 0.0260(5) Uani d . 1 . .
C C78 0.38117(17) -0.21947(15) 0.64357(8) 0.0290(5) Uani d . 1 . .
H H78 0.3681 -0.2638 0.6109 0.035 Uiso calc R 1 . .
C C79 0.32181(18) -0.24938(16) 0.68347(9) 0.0322(5) Uani d . 1 . .
H H79 0.2688 -0.3135 0.6780 0.039 Uiso calc R 1 . .
C C80 0.34002(19) -0.18567(17) 0.73120(9) 0.0349(5) Uani d . 1 . .
C C81 0.41514(19) -0.09244(17) 0.73836(9) 0.0360(6) Uani d . 1 . .
H H81 0.4265 -0.0482 0.7708 0.043 Uiso calc R 1 . .
C C82 0.47429(18) -0.06275(16) 0.69866(8) 0.0314(5) Uani d . 1 . .
H H82 0.5260 0.0018 0.7043 0.038 Uiso calc R 1 . .
O O83 0.28428(15) -0.21110(12) 0.77211(7) 0.0502(5) Uani d . 1 . .
H H83 0.2482 -0.2704 0.7651 0.075 Uiso calc R 1 . .
C C84 0.62616(16) 0.27508(14) 0.55246(8) 0.0249(5) Uani d . 1 . .
C C85 0.64041(17) 0.32174(14) 0.60527(8) 0.0285(5) Uani d . 1 . .
H H85 0.6597 0.2967 0.6318 0.034 Uiso calc R 1 . .
C C86 0.62684(17) 0.40429(15) 0.61963(9) 0.0304(5) Uani d . 1 . .
H H86 0.6366 0.4348 0.6558 0.036 Uiso calc R 1 . .
C C87 0.59914(17) 0.44229(15) 0.58150(9) 0.0297(5) Uani d . 1 . .
C C88 0.58501(17) 0.39694(15) 0.52870(9) 0.0298(5) Uani d . 1 . .
H H88 0.5662 0.4224 0.5022 0.036 Uiso calc R 1 . .
C C89 0.59836(17) 0.31466(15) 0.51486(8) 0.0280(5) Uani d . 1 . .
H H89 0.5883 0.2842 0.4787 0.034 Uiso calc R 1 . .
O O90 0.58397(13) 0.52276(10) 0.59353(6) 0.0372(4) Uani d . 1 . .
H H90 0.5945 0.5437 0.6263 0.056 Uiso calc R 1 . .
C C91 0.90542(17) 0.09415(14) 0.37538(8) 0.0265(5) Uani d . 1 . .
C C92 0.85944(17) 0.11683(14) 0.33468(8) 0.0272(5) Uani d . 1 . .
H H92 0.7896 0.1162 0.3361 0.033 Uiso calc R 1 . .
C C93 0.91321(18) 0.14012(15) 0.29254(8) 0.0289(5) Uani d . 1 . .
H H93 0.8802 0.1551 0.2653 0.035 Uiso calc R 1 . .
C C94 1.01525(18) 0.14161(15) 0.28992(8) 0.0289(5) Uani d . 1 . .
C C95 1.06301(18) 0.12016(15) 0.33039(8) 0.0295(5) Uani d . 1 . .
H H95 1.1332 0.1214 0.3289 0.035 Uiso calc R 1 . .
C C96 1.00920(17) 0.09709(14) 0.37249(8) 0.0278(5) Uani d . 1 . .
H H96 1.0429 0.0830 0.3999 0.033 Uiso calc R 1 . .
O O97 1.07319(12) 0.16468(12) 0.24952(6) 0.0375(4) Uani d . 1 . .
H H97 1.0371 0.1767 0.2277 0.056 Uiso calc R 1 . .
C C98 0.76603(18) -0.29356(15) 0.48330(8) 0.0284(5) Uani d . 1 . .
C C99 0.87117(18) -0.28551(16) 0.49110(9) 0.0320(5) Uani d . 1 . .
H H99 0.9293 -0.2257 0.5083 0.038 Uiso calc R 1 . .
C C100 0.89357(19) -0.36270(16) 0.47434(9) 0.0354(5) Uani d . 1 . .
H H100 0.9660 -0.3559 0.4807 0.042 Uiso calc R 1 . .
C C101 0.80946(19) -0.44999(16) 0.44826(9) 0.0350(5) Uani d . 1 . .
C C102 0.70376(19) -0.45984(16) 0.44076(10) 0.0386(6) Uani d . 1 . .
H H102 0.6457 -0.5198 0.4237 0.046 Uiso calc R 1 . .
C C103 0.68254(19) -0.38250(16) 0.45813(9) 0.0362(6) Uani d . 1 . .
H H103 0.6096 -0.3901 0.4528 0.043 Uiso calc R 1 . .
O O104 0.82705(14) -0.52767(11) 0.42967(8) 0.0516(5) Uani d . 1 . .
H H104 0.8946 -0.5110 0.4308 0.077 Uiso calc R 1 . .
O O105 0.95763(14) 0.19200(12) 0.17650(6) 0.0401(4) Uani d . 1 . .
C C106 0.8681(2) 0.12415(19) 0.15637(9) 0.0390(6) Uani d . 1 . .
H H106 0.8509 0.0660 0.1660 0.047 Uiso calc R 1 . .
N N107 0.79474(17) 0.12642(15) 0.12250(8) 0.0410(5) Uani d . 1 . .
C C108 0.6892(2) 0.0453(2) 0.10305(12) 0.0579(8) Uani d . 1 . .
H H10A 0.6855 -0.0076 0.1175 0.087 Uiso calc R 1 . .
H H10B 0.6800 0.0262 0.0646 0.087 Uiso calc R 1 . .
H H10C 0.6309 0.0624 0.1140 0.087 Uiso calc R 1 . .
C C109 0.8147(2) 0.2122(2) 0.10593(11) 0.0535(7) Uani d . 1 . .
H H10D 0.7731 0.2429 0.1245 0.080 Uiso calc R 1 . .
H H10E 0.7916 0.1964 0.0679 0.080 Uiso calc R 1 . .
H H10F 0.8929 0.2556 0.1142 0.080 Uiso calc R 1 . .
O O110 0.74352(13) 0.21603(12) -0.32175(6) 0.0411(4) Uani d . 1 . .
C C111 0.77188(19) 0.15508(19) -0.34392(9) 0.0386(6) Uani d . 1 . .
H H111 0.7368 0.0938 -0.3373 0.046 Uiso calc R 1 . .
N N112 0.84610(16) 0.16795(15) -0.37567(8) 0.0425(5) Uani d . 1 . .
C C113 0.8782(2) 0.0934(2) -0.39607(11) 0.0623(8) Uani d . 1 . .
H H11A 0.8315 0.0357 -0.3855 0.094 Uiso calc R 1 . .
H H11B 0.9547 0.1138 -0.3819 0.094 Uiso calc R 1 . .
H H11C 0.8702 0.0804 -0.4345 0.094 Uiso calc R 1 . .
C C114 0.9056(2) 0.2592(2) -0.38730(10) 0.0571(8) Uani d . 1 . .
H H11D 0.8664 0.2980 -0.3782 0.086 Uiso calc R 1 . .
H H11E 0.9120 0.2500 -0.4249 0.086 Uiso calc R 1 . .
H H11F 0.9789 0.2914 -0.3667 0.086 Uiso calc R 1 . .
O O115 0.99135(15) -0.41564(12) 0.24325(8) 0.0568(5) Uani d . 1 . .
C C116 1.0740(2) -0.42251(19) 0.25599(10) 0.0478(7) Uani d . 1 . .
H H116 1.1280 -0.3712 0.2821 0.057 Uiso calc R 1 . .
N N117 1.09516(17) -0.49425(15) 0.23698(8) 0.0561(6) Uani d D 1 . .
C C118 1.0171(2) -0.57691(17) 0.19583(11) 0.0705(9) Uani d D 1 . .
H H11G 0.9464 -0.5746 0.1926 0.106 Uiso calc R 1 . .
H H11H 1.0077 -0.6356 0.2055 0.106 Uiso calc R 1 . .
H H11I 1.0455 -0.5754 0.1622 0.106 Uiso calc R 1 . .
C C119 1.2039(3) -0.4898(4) 0.25047(17) 0.135(2) Uani d D 1 . .
H H11J 1.2434 -0.4829 0.2201 0.203 Uiso calc R 1 . .
H H11K 1.1951 -0.5483 0.2601 0.203 Uiso calc R 1 . .
H H11L 1.2455 -0.4353 0.2802 0.203 Uiso calc R 1 . .
O O120 -0.02141(14) -0.46403(12) -0.05977(8) 0.0560(5) Uani d . 1 . .
C C121 -0.1209(2) -0.50605(17) -0.06123(10) 0.0438(6) Uani d . 1 . .
H H121 -0.1520 -0.4806 -0.0342 0.053 Uiso calc R 1 . .
N N122 -0.18868(16) -0.58286(13) -0.09657(8) 0.0404(5) Uani d . 1 . .
C C123 -0.1491(2) -0.62549(19) -0.13972(10) 0.0556(7) Uani d . 1 . .
H H12A -0.0734 -0.5820 -0.1413 0.083 Uiso calc R 1 . .
H H12B -0.1950 -0.6382 -0.1728 0.083 Uiso calc R 1 . .
H H12C -0.1520 -0.6852 -0.1343 0.083 Uiso calc R 1 . .
C C124 -0.3042(2) -0.62999(19) -0.09290(12) 0.0546(7) Uani d . 1 . .
H H12D -0.3212 -0.5928 -0.0631 0.082 Uiso calc R 1 . .
H H12E -0.3227 -0.6934 -0.0876 0.082 Uiso calc R 1 . .
H H12F -0.3470 -0.6356 -0.1255 0.082 Uiso calc R 1 . .
O O125 1.48787(15) 0.61304(13) 0.20928(7) 0.0564(5) Uani d . 1 . .
C C126 1.5524(2) 0.69725(19) 0.21336(10) 0.0439(6) Uani d . 1 . .
H H126 1.5701 0.7165 0.1817 0.053 Uiso calc R 1 . .
N N127 1.59827(15) 0.76199(14) 0.25778(7) 0.0397(5) Uani d . 1 . .
C C128 1.5648(3) 0.7395(2) 0.30642(10) 0.0647(8) Uani d . 1 . .
H H12G 1.5194 0.7708 0.3193 0.097 Uiso calc R 1 . .
H H12H 1.6297 0.7617 0.3325 0.097 Uiso calc R 1 . .
H H12I 1.5227 0.6706 0.3006 0.097 Uiso calc R 1 . .
C C129 1.6664(2) 0.86026(18) 0.25941(12) 0.0608(8) Uani d . 1 . .
H H12J 1.6817 0.8666 0.2239 0.091 Uiso calc R 1 . .
H H12K 1.7353 0.8825 0.2826 0.091 Uiso calc R 1 . .
H H12L 1.6284 0.8985 0.2728 0.091 Uiso calc R 1 . .
O O130 1.04601(15) -0.46155(13) 0.43644(9) 0.0664(6) Uani d . 1 . .
C C131 1.0999(2) -0.50711(17) 0.42820(11) 0.0458(6) Uani d . 1 . .
H H131 1.1621 -0.4893 0.4533 0.055 Uiso calc R 1 . .
N N132 1.07794(15) -0.57862(13) 0.38727(8) 0.0369(5) Uani d . 1 . .
C C133 1.1410(2) -0.63312(17) 0.38350(11) 0.0457(6) Uani d . 1 . .
H H13A 1.1996 -0.6053 0.4136 0.069 Uiso calc R 1 . .
H H13B 1.1730 -0.6318 0.3508 0.069 Uiso calc R 1 . .
H H13C 1.0930 -0.6989 0.3836 0.069 Uiso calc R 1 . .
C C134 0.9868(2) -0.60799(19) 0.34651(11) 0.0530(7) Uani d . 1 . .
H H13D 0.9232 -0.6612 0.3532 0.079 Uiso calc R 1 . .
H H13E 1.0067 -0.6278 0.3122 0.079 Uiso calc R 1 . .
H H13F 0.9689 -0.5548 0.3465 0.079 Uiso calc R 1 . .
O O135 0.61712(17) 0.60059(13) 0.69760(7) 0.0610(5) Uani d . 1 . .
C C136 0.6591(2) 0.68716(19) 0.71438(10) 0.0441(6) Uani d . 1 . .
H H136 0.7233 0.7230 0.7010 0.053 Uiso calc R 1 . .
N N137 0.62302(15) 0.73484(13) 0.74933(8) 0.0390(5) Uani d . 1 . .
C C138 0.6754(2) 0.83740(18) 0.76594(11) 0.0505(7) Uani d . 1 . .
H H13G 0.7409 0.8624 0.7491 0.076 Uiso calc R 1 . .
H H13H 0.6960 0.8574 0.8042 0.076 Uiso calc R 1 . .
H H13I 0.6246 0.8619 0.7558 0.076 Uiso calc R 1 . .
C C139 0.5257(3) 0.6852(2) 0.77182(15) 0.0878(12) Uani d . 1 . .
H H13J 0.4732 0.7109 0.7668 0.132 Uiso calc R 1 . .
H H13K 0.5456 0.6939 0.8095 0.132 Uiso calc R 1 . .
H H13L 0.4925 0.6174 0.7543 0.132 Uiso calc R 1 . .
O O40A 0.2034(4) -0.3981(3) 0.75012(18) 0.0729(12) Uani d PU 0.50 A 1
C C41A 0.2395(5) -0.4579(4) 0.7354(3) 0.0613(16) Uani d PU 0.50 A 1
H H41A 0.2460 -0.4583 0.6995 0.074 Uiso calc PR 0.50 A 1
N N42A 0.2709(4) -0.5165(4) 0.7436(2) 0.0734(15) Uani d PU 0.50 A 1
C C43A 0.3029(6) -0.5096(5) 0.8044(3) 0.081(2) Uani d PU 0.50 A 1
H H4AA 0.2961 -0.4556 0.8264 0.122 Uiso calc PR 0.50 A 1
H H4BA 0.3784 -0.5009 0.8105 0.122 Uiso calc PR 0.50 A 1
H H4CA 0.2536 -0.5683 0.8133 0.122 Uiso calc PR 0.50 A 1
C C44A 0.2756(5) -0.5958(4) 0.7091(3) 0.0707(18) Uani d PU 0.50 A 1
H H4DA 0.2482 -0.6007 0.6729 0.106 Uiso calc PR 0.50 A 1
H H4EA 0.2303 -0.6541 0.7195 0.106 Uiso calc PR 0.50 A 1
H H4FA 0.3515 -0.5869 0.7111 0.106 Uiso calc PR 0.50 A 1
O O40B 0.2392(4) -0.3898(3) 0.76925(19) 0.0637(13) Uani d PU 0.50 B 2
C C41B 0.2391(6) -0.4428(6) 0.7735(3) 0.075(2) Uani d PU 0.50 B 2
H H41B 0.2113 -0.4540 0.8053 0.091 Uiso calc PR 0.50 B 2
N N42B 0.2642(3) -0.5166(3) 0.75133(16) 0.0431(10) Uani d PU 0.50 B 2
C C43B 0.3041(6) -0.5623(5) 0.7771(3) 0.087(2) Uani d PU 0.50 B 2
H H4AB 0.3760 -0.5530 0.7674 0.130 Uiso calc PR 0.50 B 2
H H4BB 0.2542 -0.6303 0.7677 0.130 Uiso calc PR 0.50 B 2
H H4CB 0.3114 -0.5371 0.8151 0.130 Uiso calc PR 0.50 B 2
C C44B 0.2465(7) -0.5428(6) 0.6908(3) 0.096(2) Uani d PU 0.50 B 2
H H4DB 0.3174 -0.5258 0.6782 0.144 Uiso calc PR 0.50 B 2
H H4EB 0.2102 -0.5080 0.6780 0.144 Uiso calc PR 0.50 B 2
H H4FB 0.2006 -0.6112 0.6778 0.144 Uiso calc PR 0.50 B 2

loop_
_atom_site_aniso_label
_atom_site_aniso_U_11
_atom_site_aniso_U_22
_atom_site_aniso_U_33
_atom_site_aniso_U_12
_atom_site_aniso_U_13
_atom_site_aniso_U_23
C1 0.0269(12) 0.0301(13) 0.0325(13) 0.0110(10) 0.0062(10) 0.0095(10)
C2 0.0267(12) 0.0353(14) 0.0356(13) 0.0110(10) 0.0087(10) 0.0126(10)
C3 0.0303(12) 0.0328(13) 0.0317(13) 0.0140(10) 0.0082(10) 0.0133(10)
C4 0.0315(12) 0.0293(13) 0.0271(12) 0.0148(10) 0.0055(10) 0.0079(9)
C5 0.0288(12) 0.0294(13) 0.0235(11) 0.0148(10) 0.0037(9) 0.0028(9)
C6 0.0281(12) 0.0256(12) 0.0224(11) 0.0128(9) 0.0040(9) 0.0021(9)
C7 0.0295(12) 0.0319(13) 0.0283(12) 0.0167(10) 0.0031(10) 0.0069(10)
C8 0.0263(12) 0.0298(13) 0.0320(12) 0.0127(10) 0.0038(10) 0.0045(10)
C9 0.0239(11) 0.0306(13) 0.0237(11) 0.0136(10) 0.0055(9) 0.0023(9)
C10 0.0267(12) 0.0258(12) 0.0245(11) 0.0112(9) 0.0065(9) 0.0030(9)
C11 0.0258(11) 0.0251(12) 0.0233(11) 0.0097(9) 0.0055(9) 0.0012(9)
C12 0.0326(13) 0.0249(13) 0.0341(13) 0.0099(10) 0.0044(10) 0.0071(10)
C13 0.0347(13) 0.0286(13) 0.0344(13) 0.0147(10) 0.0025(10) 0.0094(10)
C14 0.0286(12) 0.0294(13) 0.0274(12) 0.0139(10) 0.0051(10) 0.0074(9)
C15 0.0292(12) 0.0301(13) 0.0236(11) 0.0155(10) 0.0034(9) 0.0056(9)
C16 0.0257(11) 0.0324(13) 0.0260(12) 0.0162(10) 0.0043(9) 0.0061(9)
C17 0.0292(12) 0.0345(14) 0.0268(12) 0.0161(10) 0.0023(10) 0.0047(10)
C18 0.0259(12) 0.0305(13) 0.0320(13) 0.0105(10) 0.0019(10) 0.0077(10)
C19 0.0242(11) 0.0292(13) 0.0300(12) 0.0119(10) 0.0051(9) 0.0054(9)
C20 0.0246(11) 0.0293(13) 0.0317(12) 0.0119(10) 0.0062(10) 0.0074(9)
N21 0.0233(9) 0.0300(10) 0.0281(10) 0.0098(8) 0.0021(8) 0.0075(8)
N22 0.0226(9) 0.0291(10) 0.0239(9) 0.0115(8) 0.0026(7) 0.0042(8)
N23 0.0266(10) 0.0284(10) 0.0242(10) 0.0109(8) 0.0022(8) 0.0058(8)
N24 0.0245(10) 0.0309(11) 0.0257(10) 0.0104(8) 0.0007(8) 0.0065(8)
C25 0.0237(11) 0.0278(12) 0.0277(12) 0.0104(9) 0.0024(9) 0.0083(9)
C26 0.0254(11) 0.0304(13) 0.0247(12) 0.0113(10) 0.0033(9) 0.0033(9)
C27 0.0292(12) 0.0250(12) 0.0346(13) 0.0129(10) 0.0046(10) 0.0068(10)
C28 0.0316(13) 0.0375(14) 0.0275(13) 0.0149(10) 0.0013(10) 0.0110(10)
C29 0.0433(14) 0.0354(14) 0.0252(12) 0.0187(11) -0.0004(10) 0.0014(10)
C30 0.0383(13) 0.0295(13) 0.0311(13) 0.0176(11) 0.0015(10) 0.0036(10)
O31 0.0606(11) 0.0447(11) 0.0338(9) 0.0286(10) -0.0027(8) 0.0110(8)
C32 0.0249(11) 0.0275(12) 0.0316(12) 0.0137(9) 0.0052(9) 0.0052(9)
C33 0.0299(12) 0.0310(13) 0.0268(12) 0.0119(10) 0.0046(10) 0.0043(9)
C34 0.0344(13) 0.0361(14) 0.0274(12) 0.0158(11) -0.0002(10) -0.0022(10)
C35 0.0247(12) 0.0278(13) 0.0434(14) 0.0095(10) 0.0030(10) 0.0037(10)
C36 0.0283(12) 0.0315(13) 0.0380(14) 0.0131(10) 0.0079(10) 0.0100(10)
C37 0.0300(12) 0.0291(13) 0.0289(12) 0.0138(10) 0.0048(10) 0.0058(9)
O38 0.0317(9) 0.0330(10) 0.0477(10) 0.0048(7) 0.0014(8) 0.0012(8)
C39 0.0288(12) 0.0235(12) 0.0289(12) 0.0084(9) -0.0017(10) 0.0031(9)
C40 0.0298(12) 0.0316(13) 0.0340(13) 0.0141(10) 0.0006(10) 0.0084(10)
C41 0.0323(13) 0.0326(13) 0.0308(13) 0.0127(10) 0.0019(10) 0.0094(10)
C42 0.0349(13) 0.0269(13) 0.0293(13) 0.0121(10) -0.0021(10) 0.0077(10)
C43 0.0291(12) 0.0335(13) 0.0395(14) 0.0167(10) -0.0002(11) 0.0076(10)
C44 0.0280(12) 0.0316(13) 0.0353(13) 0.0119(10) 0.0044(10) 0.0072(10)
O45 0.0400(10) 0.0457(10) 0.0392(10) 0.0230(8) 0.0034(8) 0.0168(8)
C46 0.0246(12) 0.0311(13) 0.0311(12) 0.0085(10) 0.0030(9) 0.0106(10)
C47 0.0303(13) 0.0330(14) 0.0424(14) 0.0136(11) 0.0028(11) 0.0089(11)
C48 0.0240(12) 0.0375(15) 0.0506(15) 0.0122(11) 0.0027(11) 0.0086(11)
C49 0.0284(13) 0.0328(14) 0.0391(14) 0.0052(11) 0.0025(10) 0.0054(10)
C50 0.0334(13) 0.0297(14) 0.0442(14) 0.0122(11) 0.0047(11) 0.0022(10)
C51 0.0294(13) 0.0341(14) 0.0403(14) 0.0147(11) 0.0043(10) 0.0087(11)
O52 0.0303(9) 0.0372(10) 0.0682(12) 0.0105(8) 0.0016(9) 0.0008(9)
C53 0.0303(12) 0.0238(12) 0.0326(12) 0.0152(10) 0.0083(10) 0.0079(9)
C54 0.0315(12) 0.0323(13) 0.0338(13) 0.0188(10) 0.0085(10) 0.0111(10)
C55 0.0314(12) 0.0300(13) 0.0292(12) 0.0141(10) 0.0088(10) 0.0118(9)
C56 0.0289(12) 0.0253(12) 0.0237(11) 0.0117(9) 0.0059(9) 0.0051(9)
C57 0.0269(11) 0.0264(12) 0.0225(11) 0.0120(9) 0.0037(9) 0.0026(9)
C58 0.0247(11) 0.0230(12) 0.0232(11) 0.0099(9) 0.0030(9) 0.0019(9)
C59 0.0239(11) 0.0268(12) 0.0284(12) 0.0100(9) 0.0054(9) 0.0027(9)
C60 0.0275(12) 0.0272(12) 0.0266(12) 0.0152(9) 0.0040(9) 0.0026(9)
C61 0.0242(11) 0.0235(12) 0.0236(11) 0.0108(9) 0.0020(9) 0.0016(9)
C62 0.0255(11) 0.0237(12) 0.0234(11) 0.0116(9) -0.0013(9) 0.0020(9)
C63 0.0253(11) 0.0230(12) 0.0239(11) 0.0109(9) 0.0010(9) 0.0041(9)
C64 0.0308(12) 0.0238(12) 0.0288(12) 0.0129(10) 0.0040(10) 0.0052(9)
C65 0.0285(12) 0.0256(12) 0.0285(12) 0.0117(10) 0.0057(9) 0.0070(9)
C66 0.0253(11) 0.0265(12) 0.0246(11) 0.0125(9) 0.0040(9) 0.0076(9)
C67 0.0235(11) 0.0259(12) 0.0258(11) 0.0124(9) 0.0027(9) 0.0053(9)
C68 0.0264(11) 0.0298(13) 0.0243(11) 0.0143(10) 0.0044(9) 0.0062(9)
C69 0.0305(12) 0.0325(13) 0.0271(12) 0.0168(10) 0.0098(10) 0.0075(10)
C70 0.0331(12) 0.0272(13) 0.0325(12) 0.0171(10) 0.0086(10) 0.0056(10)
C71 0.0222(11) 0.0273(12) 0.0312(12) 0.0132(9) 0.0061(9) 0.0051(9)
C72 0.0248(11) 0.0256(12) 0.0317(12) 0.0129(9) 0.0065(9) 0.0074(9)
N73 0.0286(10) 0.0266(10) 0.0297(10) 0.0148(8) 0.0089(8) 0.0088(8)
N74 0.0252(9) 0.0250(10) 0.0262(9) 0.0137(8) 0.0065(8) 0.0051(7)
N75 0.0269(10) 0.0259(10) 0.0250(9) 0.0146(8) 0.0060(8) 0.0049(7)
N76 0.0276(10) 0.0275(10) 0.0272(10) 0.0167(8) 0.0087(8) 0.0064(8)
C77 0.0269(11) 0.0271(12) 0.0264(12) 0.0148(10) 0.0044(9) 0.0047(9)
C78 0.0288(12) 0.0309(13) 0.0289(12) 0.0153(10) 0.0052(10) 0.0057(9)
C79 0.0305(12) 0.0322(13) 0.0382(13) 0.0154(10) 0.0114(10) 0.0126(10)
C80 0.0408(14) 0.0426(15) 0.0325(13) 0.0247(12) 0.0175(11) 0.0158(11)
C81 0.0459(15) 0.0352(14) 0.0296(13) 0.0222(12) 0.0075(11) 0.0039(10)
C82 0.0359(13) 0.0294(13) 0.0294(12) 0.0151(10) 0.0067(10) 0.0064(10)
O83 0.0653(13) 0.0501(11) 0.0448(10) 0.0278(10) 0.0330(9) 0.0210(9)
C84 0.0245(11) 0.0235(12) 0.0267(12) 0.0105(9) 0.0049(9) 0.0062(9)
C85 0.0322(12) 0.0276(13) 0.0272(12) 0.0138(10) 0.0053(10) 0.0083(9)
C86 0.0353(13) 0.0267(13) 0.0288(12) 0.0152(10) 0.0069(10) 0.0021(9)
C87 0.0256(12) 0.0235(12) 0.0433(14) 0.0137(9) 0.0101(10) 0.0079(10)
C88 0.0299(12) 0.0305(13) 0.0333(13) 0.0162(10) 0.0064(10) 0.0101(10)
C89 0.0275(12) 0.0277(12) 0.0279(12) 0.0125(10) 0.0062(9) 0.0038(9)
O90 0.0423(10) 0.0272(9) 0.0472(10) 0.0213(8) 0.0076(8) 0.0057(7)
C91 0.0297(12) 0.0225(12) 0.0268(12) 0.0116(9) 0.0074(9) 0.0041(9)
C92 0.0284(12) 0.0264(12) 0.0296(12) 0.0151(10) 0.0078(10) 0.0048(9)
C93 0.0350(13) 0.0289(13) 0.0264(12) 0.0164(10) 0.0062(10) 0.0084(9)
C94 0.0322(13) 0.0241(12) 0.0287(12) 0.0106(10) 0.0114(10) 0.0055(9)
C95 0.0290(12) 0.0277(13) 0.0333(13) 0.0142(10) 0.0091(10) 0.0061(10)
C96 0.0303(12) 0.0261(12) 0.0291(12) 0.0143(10) 0.0050(10) 0.0066(9)
O97 0.0377(9) 0.0473(10) 0.0342(9) 0.0215(8) 0.0139(8) 0.0160(8)
C98 0.0328(13) 0.0297(13) 0.0299(12) 0.0180(10) 0.0117(10) 0.0112(10)
C99 0.0329(13) 0.0299(13) 0.0361(13) 0.0171(10) 0.0040(10) 0.0071(10)
C100 0.0316(13) 0.0359(14) 0.0453(14) 0.0218(11) 0.0073(11) 0.0080(11)
C101 0.0391(14) 0.0280(13) 0.0463(14) 0.0214(11) 0.0166(11) 0.0098(11)
C102 0.0330(13) 0.0279(13) 0.0514(15) 0.0117(11) 0.0104(11) 0.0053(11)
C103 0.0288(13) 0.0343(14) 0.0494(15) 0.0164(11) 0.0124(11) 0.0116(11)
O104 0.0421(10) 0.0319(10) 0.0823(13) 0.0224(8) 0.0112(10) 0.0025(9)
O105 0.0434(10) 0.0506(11) 0.0343(9) 0.0247(9) 0.0133(8) 0.0164(8)
C106 0.0425(15) 0.0506(17) 0.0343(14) 0.0281(13) 0.0146(12) 0.0133(12)
N107 0.0437(12) 0.0515(14) 0.0372(12) 0.0301(11) 0.0134(10) 0.0087(10)
C108 0.0447(16) 0.0599(19) 0.0656(19) 0.0282(15) 0.0029(14) -0.0026(15)
C109 0.0614(18) 0.073(2) 0.0471(16) 0.0446(16) 0.0146(14) 0.0234(14)
O110 0.0446(10) 0.0468(11) 0.0371(9) 0.0234(9) 0.0036(8) 0.0140(8)
C111 0.0293(13) 0.0497(16) 0.0338(14) 0.0147(12) -0.0032(11) 0.0117(12)
N112 0.0309(11) 0.0595(15) 0.0325(11) 0.0176(10) 0.0020(9) 0.0072(10)
C113 0.0477(17) 0.096(2) 0.0465(17) 0.0433(17) 0.0004(13) -0.0022(16)
C114 0.0411(16) 0.077(2) 0.0421(16) 0.0106(15) 0.0039(13) 0.0257(14)
O115 0.0481(11) 0.0442(11) 0.0779(14) 0.0225(9) 0.0002(10) 0.0116(9)
C116 0.0528(17) 0.0493(17) 0.0443(16) 0.0273(14) 0.0026(13) 0.0079(13)
N117 0.0721(16) 0.0647(17) 0.0457(14) 0.0456(14) 0.0049(12) 0.0092(12)
C118 0.088(2) 0.0449(19) 0.080(2) 0.0328(17) 0.0176(19) 0.0098(16)
C119 0.135(4) 0.196(5) 0.103(3) 0.139(4) -0.040(3) -0.042(3)
O120 0.0342(11) 0.0455(11) 0.0724(13) 0.0118(9) 0.0047(9) -0.0058(9)
C121 0.0360(15) 0.0345(15) 0.0522(16) 0.0119(12) 0.0049(12) 0.0006(12)
N122 0.0385(12) 0.0327(12) 0.0443(12) 0.0135(9) 0.0011(10) 0.0036(9)
C123 0.072(2) 0.0462(17) 0.0430(16) 0.0221(15) 0.0093(14) 0.0071(13)
C124 0.0359(15) 0.0440(17) 0.0691(19) 0.0081(12) -0.0040(13) 0.0063(14)
O125 0.0561(12) 0.0396(12) 0.0542(12) 0.0088(9) 0.0004(9) 0.0004(9)
C126 0.0435(15) 0.0495(18) 0.0361(15) 0.0197(13) 0.0051(12) 0.0068(12)
N127 0.0335(11) 0.0445(13) 0.0334(12) 0.0141(10) 0.0036(9) 0.0006(9)
C128 0.072(2) 0.077(2) 0.0364(16) 0.0297(17) 0.0057(15) 0.0022(14)
C129 0.0459(17) 0.0396(17) 0.080(2) 0.0110(13) -0.0107(15) 0.0009(14)
O130 0.0454(11) 0.0466(12) 0.1014(16) 0.0298(10) 0.0019(11) -0.0136(11)
C131 0.0359(14) 0.0349(15) 0.0630(18) 0.0182(12) 0.0026(13) -0.0004(13)
N132 0.0303(11) 0.0310(11) 0.0476(12) 0.0153(9) 0.0047(9) 0.0018(9)
C133 0.0417(15) 0.0355(15) 0.0630(17) 0.0223(12) 0.0138(13) 0.0051(12)
C134 0.0481(16) 0.0523(18) 0.0563(18) 0.0218(14) -0.0006(14) 0.0107(14)
O135 0.0863(15) 0.0365(12) 0.0564(12) 0.0262(10) 0.0227(11) 0.0024(9)
C136 0.0509(16) 0.0409(17) 0.0447(15) 0.0245(13) 0.0174(13) 0.0074(12)
N137 0.0356(11) 0.0362(12) 0.0413(12) 0.0156(9) 0.0091(9) 0.0010(9)
C138 0.0460(16) 0.0444(17) 0.0556(17) 0.0213(13) 0.0096(13) -0.0030(13)
C139 0.072(2) 0.058(2) 0.111(3) 0.0122(18) 0.050(2) 0.0015(19)
O40A 0.082(3) 0.065(3) 0.098(3) 0.042(2) 0.044(3) 0.048(2)
C41A 0.055(4) 0.043(4) 0.097(5) 0.022(3) 0.044(3) 0.033(3)
N42A 0.076(4) 0.076(4) 0.096(4) 0.048(3) 0.042(3) 0.041(3)
C43A 0.075(5) 0.084(5) 0.096(4) 0.028(4) 0.036(4) 0.054(4)
C44A 0.074(4) 0.064(4) 0.093(5) 0.043(4) 0.027(4) 0.030(3)
O40B 0.073(3) 0.050(3) 0.090(3) 0.032(3) 0.040(2) 0.046(3)
C41B 0.062(4) 0.068(5) 0.115(6) 0.029(4) 0.054(4) 0.051(4)
N42B 0.038(2) 0.037(2) 0.043(2) 0.0019(19) 0.0128(19) 0.0167(19)
C43B 0.067(4) 0.097(5) 0.127(6) 0.042(4) 0.031(4) 0.075(5)
C44B 0.114(6) 0.106(6) 0.064(4) 0.047(5) 0.011(4) 0.015(4)

loop_
_atom_type_symbol
_atom_type_description
_atom_type_scat_dispersion_real
_atom_type_scat_dispersion_imag
_atom_type_scat_source
C C 0.0033 0.0016 'International Tables Vol C Tables 4.2.6.8 and 6.1.1.4'
H H 0.0000 0.0000 'International Tables Vol C Tables 4.2.6.8 and 6.1.1.4'
N N 0.0061 0.0033 'International Tables Vol C Tables 4.2.6.8 and 6.1.1.4'
O O 0.0106 0.0060 'International Tables Vol C Tables 4.2.6.8 and 6.1.1.4'

loop_
_geom_angle_atom_site_label_1
_geom_angle_atom_site_label_2
_geom_angle_atom_site_label_3
_geom_angle_site_symmetry_1
_geom_angle_site_symmetry_3
_geom_angle
_geom_angle_publ_flag
N21 C1 C20 . . 125.64(19) ?
N21 C1 C2 . . 106.53(19) ?
C20 C1 C2 . . 127.8(2) ?
C3 C2 C1 . . 108.18(19) ?
C3 C2 H2 . . 125.9 ?
C1 C2 H2 . . 125.9 ?
C2 C3 C4 . . 108.7(2) ?
C2 C3 H3 . . 125.7 ?
C4 C3 H3 . . 125.7 ?
N21 C4 C5 . . 126.60(19) ?
N21 C4 C3 . . 106.45(18) ?
C5 C4 C3 . . 126.9(2) ?
C6 C5 C4 . . 125.3(2) ?
C6 C5 C25 . . 118.72(18) ?
C4 C5 C25 . . 115.94(19) ?
N22 C6 C5 . . 126.13(19) ?
N22 C6 C7 . . 110.63(18) ?
C5 C6 C7 . . 123.21(19) ?
C8 C7 C6 . . 106.74(19) ?
C8 C7 H7 . . 126.6 ?
C6 C7 H7 . . 126.6 ?
C7 C8 C9 . . 106.58(19) ?
C7 C8 H8 . . 126.7 ?
C9 C8 H8 . . 126.7 ?
N22 C9 C10 . . 125.90(19) ?
N22 C9 C8 . . 110.27(18) ?
C10 C9 C8 . . 123.76(19) ?
C11 C10 C9 . . 123.66(19) ?
C11 C10 C32 . . 117.51(18) ?
C9 C10 C32 . . 118.82(19) ?
N23 C11 C10 . . 125.21(19) ?
N23 C11 C12 . . 106.73(18) ?
C10 C11 C12 . . 128.05(19) ?
C13 C12 C11 . . 108.48(19) ?
C13 C12 H12 . . 125.8 ?
C11 C12 H12 . . 125.8 ?
C12 C13 C14 . . 108.3(2) ?
C12 C13 H13 . . 125.9 ?
C14 C13 H13 . . 125.9 ?
N23 C14 C15 . . 126.49(19) ?
N23 C14 C13 . . 106.83(18) ?
C15 C14 C13 . . 126.7(2) ?
C16 C15 C14 . . 125.20(19) ?
C16 C15 C39 . . 118.66(18) ?
C14 C15 C39 . . 116.14(18) ?
N24 C16 C15 . . 125.78(19) ?
N24 C16 C17 . . 110.39(18) ?
C15 C16 C17 . . 123.78(19) ?
C18 C17 C16 . . 106.81(19) ?
C18 C17 H17 . . 126.6 ?
C16 C17 H17 . . 126.6 ?
C17 C18 C19 . . 106.62(19) ?
C17 C18 H18 . . 126.7 ?
C19 C18 H18 . . 126.7 ?
N24 C19 C20 . . 125.90(19) ?
N24 C19 C18 . . 110.68(18) ?
C20 C19 C18 . . 123.42(19) ?
C1 C20 C19 . . 124.18(19) ?
C1 C20 C46 . . 118.54(19) ?
C19 C20 C46 . . 117.28(19) ?
C4 N21 C1 . . 110.14(17) ?
C4 N21 H21 . . 124.9 ?
C1 N21 H21 . . 124.9 ?
C6 N22 C9 . . 105.65(16) ?
C6 N22 H22 . . 127.2 ?
C9 N22 H22 . . 127.2 ?
C14 N23 C11 . . 109.62(17) ?
C14 N23 H23 . . 125.2 ?
C11 N23 H23 . . 125.2 ?
C19 N24 C16 . . 105.46(17) ?
C19 N24 H24 . . 127.3 ?
C16 N24 H24 . . 127.3 ?
C30 C25 C26 . . 118.01(19) ?
C30 C25 C5 . . 120.48(19) ?
C26 C25 C5 . . 121.48(18) ?
C27 C26 C25 . . 121.14(19) ?
C27 C26 H26 . . 119.4 ?
C25 C26 H26 . . 119.4 ?
C26 C27 C28 . . 119.9(2) ?
C26 C27 H27 . . 120.1 ?
C28 C27 H27 . . 120.1 ?
O31 C28 C29 . . 117.71(19) ?
O31 C28 C27 . . 122.7(2) ?
C29 C28 C27 . . 119.6(2) ?
C30 C29 C28 . . 120.1(2) ?
C30 C29 H29 . . 120.0 ?
C28 C29 H29 . . 120.0 ?
C29 C30 C25 . . 121.3(2) ?
C29 C30 H30 . . 119.4 ?
C25 C30 H30 . . 119.4 ?
C28 O31 H31 . . 109.5 ?
C33 C32 C37 . . 117.59(19) ?
C33 C32 C10 . . 121.38(19) ?
C37 C32 C10 . . 121.03(19) ?
C34 C33 C32 . . 121.1(2) ?
C34 C33 H33 . . 119.4 ?
C32 C33 H33 . . 119.4 ?
C33 C34 C35 . . 120.2(2) ?
C33 C34 H34 . . 119.9 ?
C35 C34 H34 . . 119.9 ?
O38 C35 C36 . . 117.4(2) ?
O38 C35 C34 . . 123.1(2) ?
C36 C35 C34 . . 119.4(2) ?
C37 C36 C35 . . 120.0(2) ?
C37 C36 H36 . . 120.0 ?
C35 C36 H36 . . 120.0 ?
C36 C37 C32 . . 121.6(2) ?
C36 C37 H37 . . 119.2 ?
C32 C37 H37 . . 119.2 ?
C35 O38 H38 . . 109.5 ?
C44 C39 C40 . . 117.7(2) ?
C44 C39 C15 . . 121.6(2) ?
C40 C39 C15 . . 120.69(19) ?
C41 C40 C39 . . 121.6(2) ?
C41 C40 H40 . . 119.2 ?
C39 C40 H40 . . 119.2 ?
C40 C41 C42 . . 120.1(2) ?
C40 C41 H41 . . 120.0 ?
C42 C41 H41 . . 120.0 ?
O45 C42 C43 . . 117.9(2) ?
O45 C42 C41 . . 123.0(2) ?
C43 C42 C41 . . 119.1(2) ?
C42 C43 C44 . . 120.4(2) ?
C42 C43 H43 . . 119.8 ?
C44 C43 H43 . . 119.8 ?
C43 C44 C39 . . 121.2(2) ?
C43 C44 H44 . . 119.4 ?
C39 C44 H44 . . 119.4 ?
C42 O45 H45 . . 109.5 ?
C47 C46 C51 . . 117.9(2) ?
C47 C46 C20 . . 120.8(2) ?
C51 C46 C20 . . 121.2(2) ?
C48 C47 C46 . . 121.3(2) ?
C48 C47 H47 . . 119.3 ?
C46 C47 H47 . . 119.3 ?
C47 C48 C49 . . 119.6(2) ?
C47 C48 H48 . . 120.2 ?
C49 C48 H48 . . 120.2 ?
O52 C49 C50 . . 117.8(2) ?
O52 C49 C48 . . 122.3(2) ?
C50 C49 C48 . . 119.9(2) ?
C49 C50 C51 . . 120.1(2) ?
C49 C50 H50 . . 119.9 ?
C51 C50 H50 . . 119.9 ?
C50 C51 C46 . . 121.1(2) ?
C50 C51 H51 . . 119.4 ?
C46 C51 H51 . . 119.4 ?
C49 O52 H52 . . 109.5 ?
N73 C53 C72 . . 125.72(19) ?
N73 C53 C54 . . 106.64(18) ?
C72 C53 C54 . . 127.61(19) ?
C55 C54 C53 . . 108.24(19) ?
C55 C54 H54 . . 125.9 ?
C53 C54 H54 . . 125.9 ?
C54 C55 C56 . . 108.48(19) ?
C54 C55 H55 . . 125.8 ?
C56 C55 H55 . . 125.8 ?
N73 C56 C57 . . 125.92(19) ?
N73 C56 C55 . . 106.13(17) ?
C57 C56 C55 . . 127.85(19) ?
C58 C57 C56 . . 124.73(19) ?
C58 C57 C77 . . 118.64(18) ?
C56 C57 C77 . . 116.61(18) ?
N74 C58 C57 . . 125.77(18) ?
N74 C58 C59 . . 109.92(18) ?
C57 C58 C59 . . 124.23(19) ?
C60 C59 C58 . . 107.08(18) ?
C60 C59 H59 . . 126.5 ?
C58 C59 H59 . . 126.5 ?
C59 C60 C61 . . 106.61(19) ?
C59 C60 H60 . . 126.7 ?
C61 C60 H60 . . 126.7 ?
N74 C61 C62 . . 126.40(19) ?
N74 C61 C60 . . 110.42(18) ?
C62 C61 C60 . . 123.12(19) ?
C63 C62 C61 . . 124.12(19) ?
C63 C62 C84 . . 117.60(18) ?
C61 C62 C84 . . 118.27(18) ?
N75 C63 C62 . . 125.31(18) ?
N75 C63 C64 . . 106.59(17) ?
C62 C63 C64 . . 128.08(19) ?
C65 C64 C63 . . 108.12(19) ?
C65 C64 H64 . . 125.9 ?
C63 C64 H64 . . 125.9 ?
C64 C65 C66 . . 108.63(19) ?
C64 C65 H65 . . 125.7 ?
C66 C65 H65 . . 125.7 ?
N75 C66 C67 . . 125.91(19) ?
N75 C66 C65 . . 106.31(17) ?
C67 C66 C65 . . 127.75(19) ?
C66 C67 C68 . . 125.11(19) ?
C66 C67 C91 . . 117.07(18) ?
C68 C67 C91 . . 117.80(18) ?
N76 C68 C67 . . 125.91(18) ?
N76 C68 C69 . . 110.11(18) ?
C67 C68 C69 . . 123.96(19) ?
C70 C69 C68 . . 106.99(19) ?
C70 C69 H69 . . 126.5 ?
C68 C69 H69 . . 126.5 ?
C69 C70 C71 . . 106.57(19) ?
C69 C70 H70 . . 126.7 ?
C71 C70 H70 . . 126.7 ?
N76 C71 C72 . . 126.47(19) ?
N76 C71 C70 . . 110.63(18) ?
C72 C71 C70 . . 122.90(19) ?
C53 C72 C71 . . 124.49(19) ?
C53 C72 C98 . . 119.14(18) ?
C71 C72 C98 . . 116.32(18) ?
C56 N73 C53 . . 110.46(17) ?
C56 N73 H73 . . 124.8 ?
C53 N73 H73 . . 124.8 ?
C61 N74 C58 . . 105.82(16) ?
C61 N74 H74 . . 127.1 ?
C58 N74 H74 . . 127.1 ?
C63 N75 C66 . . 110.26(16) ?
C63 N75 H75 . . 124.9 ?
C66 N75 H75 . . 124.9 ?
C71 N76 C68 . . 105.63(16) ?
C71 N76 H76 . . 127.2 ?
C68 N76 H76 . . 127.2 ?
C78 C77 C82 . . 117.24(19) ?
C78 C77 C57 . . 122.41(18) ?
C82 C77 C57 . . 120.34(19) ?
C79 C78 C77 . . 121.6(2) ?
C79 C78 H78 . . 119.2 ?
C77 C78 H78 . . 119.2 ?
C80 C79 C78 . . 119.9(2) ?
C80 C79 H79 . . 120.1 ?
C78 C79 H79 . . 120.1 ?
O83 C80 C81 . . 117.9(2) ?
O83 C80 C79 . . 122.5(2) ?
C81 C80 C79 . . 119.6(2) ?
C80 C81 C82 . . 120.5(2) ?
C80 C81 H81 . . 119.8 ?
C82 C81 H81 . . 119.8 ?
C81 C82 C77 . . 121.2(2) ?
C81 C82 H82 . . 119.4 ?
C77 C82 H82 . . 119.4 ?
C80 O83 H83 . . 109.5 ?
C89 C84 C85 . . 117.46(19) ?
C89 C84 C62 . . 122.33(18) ?
C85 C84 C62 . . 120.21(18) ?
C86 C85 C84 . . 121.1(2) ?
C86 C85 H85 . . 119.5 ?
C84 C85 H85 . . 119.5 ?
C87 C86 C85 . . 120.4(2) ?
C87 C86 H86 . . 119.8 ?
C85 C86 H86 . . 119.8 ?
O90 C87 C86 . . 122.70(19) ?
O90 C87 C88 . . 117.99(19) ?
C86 C87 C88 . . 119.30(19) ?
C89 C88 C87 . . 119.8(2) ?
C89 C88 H88 . . 120.1 ?
C87 C88 H88 . . 120.1 ?
C88 C89 C84 . . 121.95(19) ?
C88 C89 H89 . . 119.0 ?
C84 C89 H89 . . 119.0 ?
C87 O90 H90 . . 109.5 ?
C92 C91 C96 . . 117.76(19) ?
C92 C91 C67 . . 120.77(18) ?
C96 C91 C67 . . 121.43(19) ?
C93 C92 C91 . . 121.6(2) ?
C93 C92 H92 . . 119.2 ?
C91 C92 H92 . . 119.2 ?
C92 C93 C94 . . 120.0(2) ?
C92 C93 H93 . . 120.0 ?
C94 C93 H93 . . 120.0 ?
O97 C94 C93 . . 123.0(2) ?
O97 C94 C95 . . 117.71(19) ?
C93 C94 C95 . . 119.31(19) ?
C96 C95 C94 . . 120.6(2) ?
C96 C95 H95 . . 119.7 ?
C94 C95 H95 . . 119.7 ?
C95 C96 C91 . . 120.8(2) ?
C95 C96 H96 . . 119.6 ?
C91 C96 H96 . . 119.6 ?
C94 O97 H97 . . 109.5 ?
C99 C98 C103 . . 117.73(19) ?
C99 C98 C72 . . 121.81(19) ?
C103 C98 C72 . . 120.06(19) ?
C98 C99 C100 . . 121.5(2) ?
C98 C99 H99 . . 119.2 ?
C100 C99 H99 . . 119.2 ?
C99 C100 C101 . . 119.6(2) ?
C99 C100 H100 . . 120.2 ?
C101 C100 H100 . . 120.2 ?
O104 C101 C102 . . 118.1(2) ?
O104 C101 C100 . . 122.2(2) ?
C102 C101 C100 . . 119.7(2) ?
C101 C102 C103 . . 120.0(2) ?
C101 C102 H102 . . 120.0 ?
C103 C102 H102 . . 120.0 ?
C102 C103 C98 . . 121.4(2) ?
C102 C103 H103 . . 119.3 ?
C98 C103 H103 . . 119.3 ?
C101 O104 H104 . . 109.5 ?
O105 C106 N107 . . 125.1(2) ?
O105 C106 H106 . . 117.4 ?
N107 C106 H106 . . 117.4 ?
C106 N107 C109 . . 120.8(2) ?
C106 N107 C108 . . 121.6(2) ?
C109 N107 C108 . . 117.4(2) ?
N107 C108 H10A . . 109.5 ?
N107 C108 H10B . . 109.5 ?
H10A C108 H10B . . 109.5 ?
N107 C108 H10C . . 109.5 ?
H10A C108 H10C . . 109.5 ?
H10B C108 H10C . . 109.5 ?
N107 C109 H10D . . 109.5 ?
N107 C109 H10E . . 109.5 ?
H10D C109 H10E . . 109.5 ?
N107 C109 H10F . . 109.5 ?
H10D C109 H10F . . 109.5 ?
H10E C109 H10F . . 109.5 ?
O110 C111 N112 . . 125.7(2) ?
O110 C111 H111 . . 117.1 ?
N112 C111 H111 . . 117.1 ?
C111 N112 C114 . . 121.3(2) ?
C111 N112 C113 . . 120.7(2) ?
C114 N112 C113 . . 117.8(2) ?
N112 C113 H11A . . 109.5 ?
N112 C113 H11B . . 109.5 ?
H11A C113 H11B . . 109.5 ?
N112 C113 H11C . . 109.5 ?
H11A C113 H11C . . 109.5 ?
H11B C113 H11C . . 109.5 ?
N112 C114 H11D . . 109.5 ?
N112 C114 H11E . . 109.5 ?
H11D C114 H11E . . 109.5 ?
N112 C114 H11F . . 109.5 ?
H11D C114 H11F . . 109.5 ?
H11E C114 H11F . . 109.5 ?
O115 C116 N117 . . 125.8(3) ?
O115 C116 H116 . . 117.1 ?
N117 C116 H116 . . 117.1 ?
C116 N117 C118 . . 121.3(2) ?
C116 N117 C119 . . 121.0(2) ?
C118 N117 C119 . . 117.2(3) ?
N117 C118 H11G . . 109.5 ?
N117 C118 H11H . . 109.5 ?
H11G C118 H11H . . 109.5 ?
N117 C118 H11I . . 109.5 ?
H11G C118 H11I . . 109.5 ?
H11H C118 H11I . . 109.5 ?
N117 C119 H11J . . 109.5 ?
N117 C119 H11K . . 109.5 ?
H11J C119 H11K . . 109.5 ?
N117 C119 H11L . . 109.5 ?
H11J C119 H11L . . 109.5 ?
H11K C119 H11L . . 109.5 ?
O120 C121 N122 . . 126.4(2) ?
O120 C121 H121 . . 116.8 ?
N122 C121 H121 . . 116.8 ?
C121 N122 C123 . . 120.7(2) ?
C121 N122 C124 . . 121.8(2) ?
C123 N122 C124 . . 117.4(2) ?
N122 C123 H12A . . 109.5 ?
N122 C123 H12B . . 109.5 ?
H12A C123 H12B . . 109.5 ?
N122 C123 H12C . . 109.5 ?
H12A C123 H12C . . 109.5 ?
H12B C123 H12C . . 109.5 ?
N122 C124 H12D . . 109.5 ?
N122 C124 H12E . . 109.5 ?
H12D C124 H12E . . 109.5 ?
N122 C124 H12F . . 109.5 ?
H12D C124 H12F . . 109.5 ?
H12E C124 H12F . . 109.5 ?
O125 C126 N127 . . 125.4(2) ?
O125 C126 H126 . . 117.3 ?
N127 C126 H126 . . 117.3 ?
C126 N127 C128 . . 119.5(2) ?
C126 N127 C129 . . 122.3(2) ?
C128 N127 C129 . . 117.2(2) ?
N127 C128 H12G . . 109.5 ?
N127 C128 H12H . . 109.5 ?
H12G C128 H12H . . 109.5 ?
N127 C128 H12I . . 109.5 ?
H12G C128 H12I . . 109.5 ?
H12H C128 H12I . . 109.5 ?
N127 C129 H12J . . 109.5 ?
N127 C129 H12K . . 109.5 ?
H12J C129 H12K . . 109.5 ?
N127 C129 H12L . . 109.5 ?
H12J C129 H12L . . 109.5 ?
H12K C129 H12L . . 109.5 ?
O130 C131 N132 . . 125.0(2) ?
O130 C131 H131 . . 117.5 ?
N132 C131 H131 . . 117.5 ?
C131 N132 C134 . . 120.8(2) ?
C131 N132 C133 . . 120.7(2) ?
C134 N132 C133 . . 118.4(2) ?
N132 C133 H13A . . 109.5 ?
N132 C133 H13B . . 109.5 ?
H13A C133 H13B . . 109.5 ?
N132 C133 H13C . . 109.5 ?
H13A C133 H13C . . 109.5 ?
H13B C133 H13C . . 109.5 ?
N132 C134 H13D . . 109.5 ?
N132 C134 H13E . . 109.5 ?
H13D C134 H13E . . 109.5 ?
N132 C134 H13F . . 109.5 ?
H13D C134 H13F . . 109.5 ?
H13E C134 H13F . . 109.5 ?
O135 C136 N137 . . 125.7(2) ?
O135 C136 H136 . . 117.1 ?
N137 C136 H136 . . 117.1 ?
C136 N137 C138 . . 122.4(2) ?
C136 N137 C139 . . 120.5(2) ?
C138 N137 C139 . . 117.1(2) ?
N137 C138 H13G . . 109.5 ?
N137 C138 H13H . . 109.5 ?
H13G C138 H13H . . 109.5 ?
N137 C138 H13I . . 109.5 ?
H13G C138 H13I . . 109.5 ?
H13H C138 H13I . . 109.5 ?
N137 C139 H13J . . 109.5 ?
N137 C139 H13K . . 109.5 ?
H13J C139 H13K . . 109.5 ?
N137 C139 H13L . . 109.5 ?
H13J C139 H13L . . 109.5 ?
H13K C139 H13L . . 109.5 ?
N42A C41A O40A . . 151.9(7) ?
N42A C41A H41A . . 104.0 ?
O40A C41A H41A . . 104.0 ?
C41A N42A C44A . . 131.9(7) ?
C41A N42A C43A . . 115.2(6) ?
C44A N42A C43A . . 112.6(5) ?
O40B C41B N42B . . 143.9(9) ?
O40B C41B H41B . . 108.1 ?
N42B C41B H41B . . 108.1 ?
C43B N42B C41B . . 126.8(6) ?
C43B N42B C44B . . 119.4(6) ?
C41B N42B C44B . . 113.8(6) ?
N42B C43B H4AB . . 109.5 ?
N42B C43B H4BB . . 109.5 ?
H4AB C43B H4BB . . 109.5 ?
N42B C43B H4CB . . 109.5 ?
H4AB C43B H4CB . . 109.5 ?
H4BB C43B H4CB . . 109.5 ?
N42B C44B H4DB . . 109.5 ?
N42B C44B H4EB . . 109.5 ?
H4DB C44B H4EB . . 109.5 ?
N42B C44B H4FB . . 109.5 ?
H4DB C44B H4FB . . 109.5 ?
H4EB C44B H4FB . . 109.5 ?

loop_
_geom_bond_atom_site_label_1
_geom_bond_atom_site_label_2
_geom_bond_site_symmetry_2
_geom_bond_distance
_geom_bond_publ_flag
C1 N21 . 1.386(3) ?
C1 C20 . 1.398(3) ?
C1 C2 . 1.427(3) ?
C2 C3 . 1.363(3) ?
C2 H2 . 0.9500 ?
C3 C4 . 1.427(3) ?
C3 H3 . 0.9500 ?
C4 N21 . 1.378(3) ?
C4 C5 . 1.409(3) ?
C5 C6 . 1.408(3) ?
C5 C25 . 1.497(3) ?
C6 N22 . 1.362(3) ?
C6 C7 . 1.452(3) ?
C7 C8 . 1.344(3) ?
C7 H7 . 0.9500 ?
C8 C9 . 1.455(3) ?
C8 H8 . 0.9500 ?
C9 N22 . 1.372(3) ?
C9 C10 . 1.408(3) ?
C10 C11 . 1.406(3) ?
C10 C32 . 1.493(3) ?
C11 N23 . 1.382(3) ?
C11 C12 . 1.416(3) ?
C12 C13 . 1.361(3) ?
C12 H12 . 0.9500 ?
C13 C14 . 1.420(3) ?
C13 H13 . 0.9500 ?
C14 N23 . 1.378(3) ?
C14 C15 . 1.409(3) ?
C15 C16 . 1.402(3) ?
C15 C39 . 1.495(3) ?
C16 N24 . 1.362(3) ?
C16 C17 . 1.453(3) ?
C17 C18 . 1.332(3) ?
C17 H17 . 0.9500 ?
C18 C19 . 1.450(3) ?
C18 H18 . 0.9500 ?
C19 N24 . 1.362(3) ?
C19 C20 . 1.413(3) ?
C20 C46 . 1.495(3) ?
N21 H21 . 0.8800 ?
N22 H22 . 0.8800 ?
N23 H23 . 0.8800 ?
N24 H24 . 0.8800 ?
C25 C30 . 1.393(3) ?
C25 C26 . 1.396(3) ?
C26 C27 . 1.383(3) ?
C26 H26 . 0.9500 ?
C27 C28 . 1.393(3) ?
C27 H27 . 0.9500 ?
C28 O31 . 1.365(3) ?
C28 C29 . 1.386(3) ?
C29 C30 . 1.381(3) ?
C29 H29 . 0.9500 ?
C30 H30 . 0.9500 ?
O31 H31 . 0.8400 ?
C32 C33 . 1.394(3) ?
C32 C37 . 1.399(3) ?
C33 C34 . 1.388(3) ?
C33 H33 . 0.9500 ?
C34 C35 . 1.389(3) ?
C34 H34 . 0.9500 ?
C35 O38 . 1.364(3) ?
C35 C36 . 1.386(3) ?
C36 C37 . 1.383(3) ?
C36 H36 . 0.9500 ?
C37 H37 . 0.9500 ?
O38 H38 . 0.8400 ?
C39 C44 . 1.391(3) ?
C39 C40 . 1.400(3) ?
C40 C41 . 1.378(3) ?
C40 H40 . 0.9500 ?
C41 C42 . 1.398(3) ?
C41 H41 . 0.9500 ?
C42 O45 . 1.355(3) ?
C42 C43 . 1.386(3) ?
C43 C44 . 1.389(3) ?
C43 H43 . 0.9500 ?
C44 H44 . 0.9500 ?
O45 H45 . 0.8400 ?
C46 C47 . 1.391(3) ?
C46 C51 . 1.395(3) ?
C47 C48 . 1.390(3) ?
C47 H47 . 0.9500 ?
C48 C49 . 1.392(3) ?
C48 H48 . 0.9500 ?
C49 O52 . 1.371(3) ?
C49 C50 . 1.377(3) ?
C50 C51 . 1.389(3) ?
C50 H50 . 0.9500 ?
C51 H51 . 0.9500 ?
O52 H52 . 0.8400 ?
C53 N73 . 1.381(3) ?
C53 C72 . 1.397(3) ?
C53 C54 . 1.424(3) ?
C54 C55 . 1.365(3) ?
C54 H54 . 0.9500 ?
C55 C56 . 1.435(3) ?
C55 H55 . 0.9500 ?
C56 N73 . 1.376(3) ?
C56 C57 . 1.405(3) ?
C57 C58 . 1.405(3) ?
C57 C77 . 1.496(3) ?
C58 N74 . 1.369(3) ?
C58 C59 . 1.457(3) ?
C59 C60 . 1.339(3) ?
C59 H59 . 0.9500 ?
C60 C61 . 1.454(3) ?
C60 H60 . 0.9500 ?
C61 N74 . 1.367(3) ?
C61 C62 . 1.410(3) ?
C62 C63 . 1.403(3) ?
C62 C84 . 1.492(3) ?
C63 N75 . 1.374(3) ?
C63 C64 . 1.428(3) ?
C64 C65 . 1.361(3) ?
C64 H64 . 0.9500 ?
C65 C66 . 1.423(3) ?
C65 H65 . 0.9500 ?
C66 N75 . 1.382(3) ?
C66 C67 . 1.402(3) ?
C67 C68 . 1.403(3) ?
C67 C91 . 1.491(3) ?
C68 N76 . 1.369(3) ?
C68 C69 . 1.458(3) ?
C69 C70 . 1.337(3) ?
C69 H69 . 0.9500 ?
C70 C71 . 1.456(3) ?
C70 H70 . 0.9500 ?
C71 N76 . 1.364(3) ?
C71 C72 . 1.411(3) ?
C72 C98 . 1.497(3) ?
N73 H73 . 0.8800 ?
N74 H74 . 0.8800 ?
N75 H75 . 0.8800 ?
N76 H76 . 0.8800 ?
C77 C78 . 1.392(3) ?
C77 C82 . 1.401(3) ?
C78 C79 . 1.390(3) ?
C78 H78 . 0.9500 ?
C79 C80 . 1.383(3) ?
C79 H79 . 0.9500 ?
C80 O83 . 1.372(3) ?
C80 C81 . 1.376(3) ?
C81 C82 . 1.383(3) ?
C81 H81 . 0.9500 ?
C82 H82 . 0.9500 ?
O83 H83 . 0.8400 ?
C84 C89 . 1.394(3) ?
C84 C85 . 1.397(3) ?
C85 C86 . 1.391(3) ?
C85 H85 . 0.9500 ?
C86 C87 . 1.387(3) ?
C86 H86 . 0.9500 ?
C87 O90 . 1.367(2) ?
C87 C88 . 1.391(3) ?
C88 C89 . 1.384(3) ?
C88 H88 . 0.9500 ?
C89 H89 . 0.9500 ?
O90 H90 . 0.8400 ?
C91 C92 . 1.399(3) ?
C91 C96 . 1.401(3) ?
C92 C93 . 1.381(3) ?
C92 H92 . 0.9500 ?
C93 C94 . 1.385(3) ?
C93 H93 . 0.9500 ?
C94 O97 . 1.368(2) ?
C94 C95 . 1.395(3) ?
C95 C96 . 1.380(3) ?
C95 H95 . 0.9500 ?
C96 H96 . 0.9500 ?
O97 H97 . 0.8400 ?
C98 C99 . 1.385(3) ?
C98 C103 . 1.395(3) ?
C99 C100 . 1.387(3) ?
C99 H99 . 0.9500 ?
C100 C101 . 1.389(3) ?
C100 H100 . 0.9500 ?
C101 O104 . 1.363(3) ?
C101 C102 . 1.382(3) ?
C102 C103 . 1.382(3) ?
C102 H102 . 0.9500 ?
C103 H103 . 0.9500 ?
O104 H104 . 0.8400 ?
O105 C106 . 1.241(3) ?
C106 N107 . 1.326(3) ?
C106 H106 . 0.9500 ?
N107 C109 . 1.446(3) ?
N107 C108 . 1.452(3) ?
C108 H10A . 0.9800 ?
C108 H10B . 0.9800 ?
C108 H10C . 0.9800 ?
C109 H10D . 0.9800 ?
C109 H10E . 0.9800 ?
C109 H10F . 0.9800 ?
O110 C111 . 1.244(3) ?
C111 N112 . 1.314(3) ?
C111 H111 . 0.9500 ?
N112 C114 . 1.446(3) ?
N112 C113 . 1.450(3) ?
C113 H11A . 0.9800 ?
C113 H11B . 0.9800 ?
C113 H11C . 0.9800 ?
C114 H11D . 0.9800 ?
C114 H11E . 0.9800 ?
C114 H11F . 0.9800 ?
O115 C116 . 1.216(3) ?
C116 N117 . 1.308(3) ?
C116 H116 . 0.9500 ?
N117 C118 . 1.477(5) ?
N117 C119 . 1.478(5) ?
C118 H11G . 0.9800 ?
C118 H11H . 0.9800 ?
C118 H11I . 0.9800 ?
C119 H11J . 0.9800 ?
C119 H11K . 0.9800 ?
C119 H11L . 0.9800 ?
O120 C121 . 1.229(3) ?
C121 N122 . 1.315(3) ?
C121 H121 . 0.9500 ?
N122 C123 . 1.445(3) ?
N122 C124 . 1.449(3) ?
C123 H12A . 0.9800 ?
C123 H12B . 0.9800 ?
C123 H12C . 0.9800 ?
C124 H12D . 0.9800 ?
C124 H12E . 0.9800 ?
C124 H12F . 0.9800 ?
O125 C126 . 1.240(3) ?
C126 N127 . 1.313(3) ?
C126 H126 . 0.9500 ?
N127 C128 . 1.438(3) ?
N127 C129 . 1.442(3) ?
C128 H12G . 0.9800 ?
C128 H12H . 0.9800 ?
C128 H12I . 0.9800 ?
C129 H12J . 0.9800 ?
C129 H12K . 0.9800 ?
C129 H12L . 0.9800 ?
O130 C131 . 1.233(3) ?
C131 N132 . 1.318(3) ?
C131 H131 . 0.9500 ?
N132 C134 . 1.447(3) ?
N132 C133 . 1.454(3) ?
C133 H13A . 0.9800 ?
C133 H13B . 0.9800 ?
C133 H13C . 0.9800 ?
C134 H13D . 0.9800 ?
C134 H13E . 0.9800 ?
C134 H13F . 0.9800 ?
O135 C136 . 1.227(3) ?
C136 N137 . 1.318(3) ?
C136 H136 . 0.9500 ?
N137 C138 . 1.446(3) ?
N137 C139 . 1.453(3) ?
C138 H13G . 0.9800 ?
C138 H13H . 0.9800 ?
C138 H13I . 0.9800 ?
C139 H13J . 0.9800 ?
C139 H13K . 0.9800 ?
C139 H13L . 0.9800 ?
O40A C41A . 1.253(7) ?
C41A N42A . 1.234(7) ?
C41A H41A . 0.9500 ?
N42A C44A . 1.429(8) ?
N42A C43A . 1.605(9) ?
C43A H4AA . 0.9800 ?
C43A H4BA . 0.9800 ?
C43A H4CA . 0.9800 ?
C44A H4DA . 0.9800 ?
C44A H4EA . 0.9800 ?
C44A H4FA . 0.9800 ?
O40B C41B . 0.878(7) ?
C41B N42B . 1.389(9) ?
C41B H41B . 0.9500 ?
N42B C43B . 1.340(7) ?
N42B C44B . 1.538(8) ?
C43B H4AB . 0.9800 ?
C43B H4BB . 0.9800 ?
C43B H4CB . 0.9800 ?
C44B H4DB . 0.9800 ?
C44B H4EB . 0.9800 ?
C44B H4FB . 0.9800 ?

loop_
_geom_hbond_atom_site_label_D
_geom_hbond_atom_site_label_H
_geom_hbond_atom_site_label_A
_geom_hbond_site_symmetry_A
_geom_hbond_distance_DH
_geom_hbond_distance_HA
_geom_hbond_distance_DA
_geom_hbond_angle_DHA
O31 H31 O115 . 0.84 1.80 2.6366(18) 177
O38 H38 O125 . 0.84 1.82 2.6491(17) 171
O45 H45 O110 . 0.84 1.83 2.6666(16) 174
O52 H52 O120 . 0.84 1.83 2.6686(18) 175
O83 H83 O40A . 0.84 1.82 2.642(4) 166
O83 H83 O40B . 0.84 1.89 2.647(4) 149
O90 H90 O135 . 0.84 1.86 2.6929(18) 174
O97 H97 O105 . 0.84 1.81 2.6467(16) 174
O104 H104 O130 . 0.84 1.86 2.6961(18) 174
